data_2216621
loop_
_publ_author_name
'Gallagher, John F.'
'Hanlon, Keith'
'Howarth, Joshua'

_publ_section_title
;
 1-Ferrocenylmethyl-2-phenyl-1<i>H</i>-1,3-benzimidazole
;
_journal_coeditor_code LH2536
_journal_issue 12
_journal_name_full 'Acta Crystallographica Section E'
_journal_page_first m2882
_journal_page_last m2882
_journal_paper_doi 10.1107/S1600536807053561
_journal_volume 63
_journal_year 2007
_chemical_formula_iupac '[Fe (C5 H5) (C19 H15 N2)]'
_chemical_formula_moiety 'C24 H20 Fe N2'
_chemical_formula_sum 'C24 H20 Fe N2'
_chemical_formula_weight 392.27
_chemical_melting_point 407
_chemical_name_systematic
;
1-Ferrocenylmethyl-2-phenyl-1H-1,3-benzimidazole
;
_space_group_IT_number 33
_symmetry_cell_setting orthorhombic
_symmetry_space_group_name_Hall 'P 2c -2n'
_symmetry_space_group_name_H-M 'P n a 21'
_atom_sites_solution_hydrogens geom
_atom_sites_solution_primary direct
_atom_sites_solution_secondary difmap
_cell_angle_alpha 90.00
_cell_angle_beta 90.00
_cell_angle_gamma 90.00
_cell_formula_units_Z 4
_cell_length_a 11.6323(12)
_cell_length_b 13.7738(10)
_cell_length_c 11.5398(7)
_cell_measurement_reflns_used 47
_cell_measurement_temperature 294.0(10)
_cell_measurement_theta_max 35.6
_cell_measurement_theta_min 7.0
_cell_volume 1848.9(3)
_computing_cell_refinement 'XSCANS (Bruker, 1996)'
_computing_data_collection 'XSCANS (Bruker, 1996)'
_computing_data_reduction 'XSCANS (Bruker, 1996)'
_computing_molecular_graphics 'PLATON (Spek, 2003)'
_computing_publication_material 'SHELXL97 (Sheldrick, 1997) and PREP8 (Ferguson, 1998)'
_computing_structure_refinement 'SHELXL97 (Sheldrick, 1997)'
_computing_structure_solution 'SHELXS97 (Sheldrick, 1997)'
_diffrn_ambient_temperature 294.0(10)
_diffrn_measured_fraction_theta_full 0.996
_diffrn_measured_fraction_theta_max 0.996
_diffrn_measurement_device 'Bruker P4'
_diffrn_measurement_method \w
_diffrn_radiation_monochromator graphite
_diffrn_radiation_source 'X-ray tube'
_diffrn_radiation_type 'Molybdenum K\a'
_diffrn_radiation_wavelength 0.71073
_diffrn_reflns_av_R_equivalents 0.0292
_diffrn_reflns_av_sigmaI/netI 0.0171
_diffrn_reflns_limit_h_max 15
_diffrn_reflns_limit_h_min 0
_diffrn_reflns_limit_k_max 18
_diffrn_reflns_limit_k_min 0
_diffrn_reflns_limit_l_max 1
_diffrn_reflns_limit_l_min -15
_diffrn_reflns_number 3270
_diffrn_reflns_theta_full 28.00
_diffrn_reflns_theta_max 28.0
_diffrn_reflns_theta_min 2.3
_diffrn_standards_decay_% 0.5
_diffrn_standards_interval_count 197
_diffrn_standards_number 3
_exptl_absorpt_coefficient_mu 0.826
_exptl_absorpt_correction_T_max 0.761
_exptl_absorpt_correction_T_min 0.683
_exptl_absorpt_correction_type psi-scan
_exptl_absorpt_process_details '(North <i>et al.</i>,  1968)'
_exptl_crystal_colour red
_exptl_crystal_density_diffrn 1.409
_exptl_crystal_description block
_exptl_crystal_F_000 816
_exptl_crystal_size_max 0.50
_exptl_crystal_size_mid 0.50
_exptl_crystal_size_min 0.35
_refine_diff_density_max 0.595
_refine_diff_density_min -0.262
_refine_ls_abs_structure_details 'Flack (1983), with 207 Friedel pairs'
_refine_ls_abs_structure_Flack 0.02(2)
_refine_ls_extinction_method none
_refine_ls_goodness_of_fit_ref 1.088
_refine_ls_hydrogen_treatment constr
_refine_ls_matrix_type full
_refine_ls_number_parameters 244
_refine_ls_number_reflns 2555
_refine_ls_number_restraints 1
_refine_ls_restrained_S_all 1.088
_refine_ls_R_factor_all 0.0390
_refine_ls_R_factor_gt 0.0371
_refine_ls_shift/su_max 0.000
_refine_ls_shift/su_mean 0.000
_refine_ls_structure_factor_coef Fsqd
_refine_ls_weighting_details 'w = 1/[\s^2^(Fo^2^)+(0.0673P)^2^+0.0565P] where P=(Fo^2^+2Fc^2^)/3'
_refine_ls_weighting_scheme calc
_refine_ls_wR_factor_gt 0.0912
_refine_ls_wR_factor_ref 0.0926
_reflns_number_gt 2435
_reflns_number_total 2555
_reflns_threshold_expression I>2\s(I)
_cod_data_source_file lh2536.cif
_cod_data_source_block I
_cod_database_code 2216621
_cod_database_fobs_code 2216621

loop_
_symmetry_equiv_pos_as_xyz
'x, y, z'
'-x, -y, z+1/2'
'-x+1/2, y+1/2, z+1/2'
'x+1/2, -y+1/2, z'

loop_
_atom_site_type_symbol
_atom_site_label
_atom_site_fract_x
_atom_site_fract_y
_atom_site_fract_z
_atom_site_U_iso_or_equiv
_atom_site_adp_type
_atom_site_calc_flag
_atom_site_refinement_flags
_atom_site_occupancy
Fe Fe1 0.81242(3) 0.03598(2) 0.24237(5) 0.04083(11) Uani d . 1
N N1 0.52595(19) -0.17950(18) 0.5475(2) 0.0498(5) Uani d . 1
N N2 0.71032(18) -0.15801(17) 0.4965(2) 0.0440(5) Uani d . 1
C C1 0.6004(2) -0.18169(18) 0.4623(3) 0.0440(5) Uani d . 1
C C2 0.81119(19) -0.1389(2) 0.4244(3) 0.0455(6) Uani d . 1
C C3 0.7034(2) -0.1362(2) 0.6134(3) 0.0464(5) Uani d . 1
C C4 0.5876(2) -0.15079(19) 0.6437(3) 0.0467(5) Uani d . 1
C C5 0.5527(3) -0.1356(2) 0.7572(3) 0.0566(7) Uani d . 1
C C6 0.6312(3) -0.1046(2) 0.8361(3) 0.0638(8) Uani d . 1
C C7 0.7468(3) -0.0896(3) 0.8057(3) 0.0680(9) Uani d . 1
C C8 0.7846(3) -0.1045(3) 0.6928(3) 0.0606(8) Uani d . 1
C C11 0.8254(2) -0.03259(19) 0.4000(3) 0.0437(6) Uani d . 1
C C12 0.7383(3) 0.0407(2) 0.4034(3) 0.0512(6) Uani d . 1
C C13 0.7909(4) 0.1313(2) 0.3750(3) 0.0649(8) Uani d . 1
C C14 0.9097(3) 0.1143(2) 0.3543(3) 0.0635(8) Uani d . 1
C C15 0.9307(2) 0.0137(3) 0.3697(3) 0.0567(7) Uani d . 1
C C21 0.7798(3) -0.0671(2) 0.1200(3) 0.0588(7) Uani d . 1
C C22 0.6901(3) 0.0032(3) 0.1212(3) 0.0591(7) Uani d . 1
C C23 0.7390(3) 0.0943(2) 0.0966(3) 0.0557(7) Uani d . 1
C C24 0.8585(3) 0.0820(2) 0.0807(3) 0.0542(7) Uani d . 1
C C25 0.8831(3) -0.0172(2) 0.0952(3) 0.0564(7) Uani d . 1
C C31 0.5694(2) -0.2044(2) 0.3413(2) 0.0484(6) Uani d . 1
C C32 0.6256(3) -0.2752(3) 0.2775(3) 0.0641(8) Uani d . 1
C C33 0.5939(4) -0.2929(4) 0.1637(4) 0.0829(13) Uani d . 1
C C34 0.5049(5) -0.2420(4) 0.1146(4) 0.0933(14) Uani d . 1
C C35 0.4467(4) -0.1738(4) 0.1776(4) 0.0842(13) Uani d . 1
C C36 0.4770(3) -0.1544(3) 0.2923(3) 0.0632(8) Uani d . 1
H H2A 0.8036 -0.1737 0.3518 0.055 Uiso calc R 1
H H2B 0.8793 -0.1629 0.4635 0.055 Uiso calc R 1
H H5 0.4768 -0.1464 0.7790 0.068 Uiso calc R 1
H H6 0.6079 -0.0930 0.9119 0.077 Uiso calc R 1
H H7 0.7989 -0.0695 0.8619 0.082 Uiso calc R 1
H H8 0.8606 -0.0936 0.6715 0.073 Uiso calc R 1
H H12 0.6611 0.0311 0.4211 0.061 Uiso calc R 1
H H13 0.7539 0.1910 0.3707 0.078 Uiso calc R 1
H H14 0.9641 0.1609 0.3342 0.076 Uiso calc R 1
H H15 1.0014 -0.0169 0.3614 0.068 Uiso calc R 1
H H21 0.7719 -0.1334 0.1331 0.071 Uiso calc R 1
H H22 0.6128 -0.0090 0.1357 0.071 Uiso calc R 1
H H23 0.6993 0.1527 0.0915 0.067 Uiso calc R 1
H H24 0.9113 0.1307 0.0639 0.065 Uiso calc R 1
H H25 0.9555 -0.0454 0.0893 0.068 Uiso calc R 1
H H32 0.6848 -0.3108 0.3112 0.077 Uiso calc R 1
H H33 0.6330 -0.3394 0.1205 0.100 Uiso calc R 1
H H34 0.4841 -0.2540 0.0381 0.112 Uiso calc R 1
H H35 0.3862 -0.1400 0.1436 0.101 Uiso calc R 1
H H36 0.4364 -0.1088 0.3354 0.076 Uiso calc R 1

loop_
_atom_site_aniso_label
_atom_site_aniso_U_11
_atom_site_aniso_U_22
_atom_site_aniso_U_33
_atom_site_aniso_U_12
_atom_site_aniso_U_13
_atom_site_aniso_U_23
Fe1 0.03973(17) 0.03969(17) 0.04307(18) -0.00482(11) -0.00106(18) 0.00165(16)
N1 0.0424(10) 0.0536(11) 0.0533(11) -0.0006(9) 0.0036(9) -0.0052(10)
N2 0.0394(9) 0.0446(11) 0.0479(11) -0.0005(8) 0.0016(9) 0.0027(9)
C1 0.0422(11) 0.0374(11) 0.0524(12) -0.0008(10) 0.0007(11) 0.0003(10)
C2 0.0395(12) 0.0473(13) 0.0496(13) 0.0019(10) 0.0035(10) 0.0042(11)
C3 0.0469(13) 0.0450(12) 0.0472(13) -0.0029(10) -0.0008(11) 0.0051(11)
C4 0.0425(12) 0.0437(12) 0.0541(14) 0.0001(10) 0.0037(11) -0.0008(11)
C5 0.0570(14) 0.0573(14) 0.0556(18) 0.0027(12) 0.0117(13) -0.0037(13)
C6 0.079(2) 0.0670(18) 0.0453(14) 0.0004(17) 0.0054(15) -0.0046(13)
C7 0.071(2) 0.082(2) 0.0516(17) -0.0148(18) -0.0088(17) -0.0010(15)
C8 0.0550(15) 0.0713(19) 0.0554(15) -0.0145(15) -0.0069(15) 0.0059(15)
C11 0.0456(13) 0.0452(15) 0.0405(13) -0.0041(10) -0.0001(11) 0.0026(10)
C12 0.0565(16) 0.0510(16) 0.0459(14) 0.0001(12) 0.0054(13) -0.0011(11)
C13 0.096(2) 0.0422(14) 0.0565(17) -0.0031(15) 0.0000(17) -0.0065(13)
C14 0.0739(19) 0.0588(16) 0.0580(16) -0.0298(15) -0.0114(15) -0.0013(14)
C15 0.0453(13) 0.0701(18) 0.0545(15) -0.0166(13) -0.0132(12) 0.0096(14)
C21 0.083(2) 0.0484(14) 0.0450(14) -0.0119(16) -0.0039(15) -0.0021(12)
C22 0.0532(16) 0.071(2) 0.0530(16) -0.0131(14) -0.0077(13) -0.0035(16)
C23 0.0563(16) 0.0576(16) 0.0533(14) 0.0049(14) -0.0067(13) 0.0069(13)
C24 0.0517(14) 0.0581(16) 0.0527(15) -0.0075(14) 0.0048(12) 0.0105(13)
C25 0.0615(18) 0.0568(15) 0.0509(15) 0.0149(15) 0.0064(15) 0.0019(13)
C31 0.0476(13) 0.0488(12) 0.0488(13) -0.0123(11) 0.0005(11) -0.0016(10)
C32 0.0659(18) 0.0621(17) 0.0642(18) -0.0134(15) 0.0092(14) -0.0154(15)
C33 0.084(2) 0.093(3) 0.072(2) -0.037(2) 0.015(2) -0.031(2)
C34 0.109(3) 0.116(3) 0.0549(17) -0.058(3) -0.006(2) -0.010(2)
C35 0.082(3) 0.094(3) 0.076(2) -0.034(2) -0.031(2) 0.022(2)
C36 0.0640(17) 0.0597(18) 0.0658(18) -0.0129(15) -0.0125(16) 0.0054(15)

loop_
_atom_type_symbol
_atom_type_description
_atom_type_scat_dispersion_real
_atom_type_scat_dispersion_imag
_atom_type_scat_source
C C 0.0033 0.0016 'International Tables Vol C Tables 4.2.6.8 and 6.1.1.4'
H H 0.0000 0.0000 'International Tables Vol C Tables 4.2.6.8 and 6.1.1.4'
N N 0.0061 0.0033 'International Tables Vol C Tables 4.2.6.8 and 6.1.1.4'
Fe Fe 0.3463 0.8444 'International Tables Vol C Tables 4.2.6.8 and 6.1.1.4'

loop_
_geom_angle_atom_site_label_1
_geom_angle_atom_site_label_2
_geom_angle_atom_site_label_3
_geom_angle
C25 Fe1 C14 120.02(16)
C25 Fe1 C13 156.34(16)
C14 Fe1 C13 41.00(15)
C25 Fe1 C15 106.06(15)
C14 Fe1 C15 40.84(14)
C13 Fe1 C15 68.71(16)
C25 Fe1 C21 40.72(15)
C14 Fe1 C21 156.31(17)
C13 Fe1 C21 161.63(15)
C15 Fe1 C21 121.40(15)
C25 Fe1 C24 40.48(14)
C14 Fe1 C24 105.66(14)
C13 Fe1 C24 121.30(15)
C15 Fe1 C24 121.92(13)
C21 Fe1 C24 68.44(14)
C25 Fe1 C22 68.20(15)
C14 Fe1 C22 160.24(16)
C13 Fe1 C22 124.90(16)
C15 Fe1 C22 158.44(16)
C21 Fe1 C22 40.78(16)
C24 Fe1 C22 68.07(14)
C25 Fe1 C12 160.58(12)
C14 Fe1 C12 68.94(14)
C13 Fe1 C12 40.96(13)
C15 Fe1 C12 68.59(13)
C21 Fe1 C12 124.88(13)
C24 Fe1 C12 158.24(13)
C22 Fe1 C12 109.52(14)
C25 Fe1 C23 67.80(14)
C14 Fe1 C23 123.13(15)
C13 Fe1 C23 108.29(15)
C15 Fe1 C23 158.81(13)
C21 Fe1 C23 68.08(14)
C24 Fe1 C23 40.35(13)
C22 Fe1 C23 40.18(15)
C12 Fe1 C23 123.80(13)
C25 Fe1 C11 123.12(12)
C14 Fe1 C11 68.90(13)
C13 Fe1 C11 68.87(13)
C15 Fe1 C11 40.76(11)
C21 Fe1 C11 107.86(13)
C24 Fe1 C11 158.77(12)
C22 Fe1 C11 123.68(14)
C12 Fe1 C11 40.81(12)
C23 Fe1 C11 159.53(12)
C1 N1 C4 105.5(2)
C1 N2 C2 128.7(2)
C1 N2 C3 106.1(2)
C2 N2 C3 124.2(2)
N1 C1 N2 113.1(2)
N1 C1 C31 123.6(2)
N2 C1 C31 123.2(2)
N2 C2 C11 111.8(2)
N2 C3 C4 105.5(3)
N2 C3 C8 132.3(3)
C4 C3 C8 122.2(3)
N1 C4 C3 109.8(3)
N1 C4 C5 130.6(3)
C3 C4 C5 119.6(3)
C6 C5 C4 118.9(3)
C5 C6 C7 121.5(3)
C6 C7 C8 121.0(3)
C3 C8 C7 116.8(3)
C12 C11 C15 107.4(3)
C15 C11 C2 125.3(3)
C12 C11 C2 127.3(2)
C15 C11 Fe1 68.90(18)
C12 C11 Fe1 69.41(17)
C2 C11 Fe1 127.4(2)
C13 C12 C11 107.8(3)
C13 C12 Fe1 68.8(2)
C11 C12 Fe1 69.77(18)
C14 C13 C12 108.2(3)
C14 C13 Fe1 69.37(19)
C12 C13 Fe1 70.22(18)
C15 C14 C13 107.9(3)
C15 C14 Fe1 69.87(17)
C13 C14 Fe1 69.63(18)
C14 C15 C11 108.7(3)
C14 C15 Fe1 69.29(17)
C11 C15 Fe1 70.35(17)
C25 C21 C22 107.1(3)
C25 C21 Fe1 69.11(19)
C22 C21 Fe1 69.88(19)
C23 C22 C21 108.0(3)
C23 C22 Fe1 70.10(18)
C21 C22 Fe1 69.34(18)
C22 C23 C24 108.5(3)
C22 C23 Fe1 69.72(19)
C24 C23 Fe1 69.49(17)
C25 C24 C23 107.5(3)
C25 C24 Fe1 69.10(17)
C23 C24 Fe1 70.17(17)
C24 C25 C21 108.9(3)
C24 C25 Fe1 70.42(17)
C21 C25 Fe1 70.17(18)
C32 C31 C36 119.7(3)
C32 C31 C1 122.4(3)
C36 C31 C1 117.8(3)
C31 C32 C33 120.1(4)
C34 C33 C32 120.1(4)
C35 C34 C33 120.3(4)
C34 C35 C36 120.7(5)
C31 C36 C35 118.9(4)
N2 C2 H2A 109.3
C11 C2 H2A 109.3
N2 C2 H2B 109.3
C11 C2 H2B 109.3
H2A C2 H2B 107.9
C6 C5 H5 120.5
C4 C5 H5 120.5
C5 C6 H6 119.3
C7 C6 H6 119.3
C8 C7 H7 119.5
C6 C7 H7 119.5
C3 C8 H8 121.6
C7 C8 H8 121.6
C13 C12 H12 126.1
C11 C12 H12 126.1
Fe1 C12 H12 126.9
C14 C13 H13 125.9
C12 C13 H13 125.9
Fe1 C13 H13 126.1
C15 C14 H14 126.1
C13 C14 H14 126.1
Fe1 C14 H14 126.0
C14 C15 H15 125.6
C11 C15 H15 125.6
Fe1 C15 H15 126.3
C25 C21 H21 126.4
C22 C21 H21 126.4
Fe1 C21 H21 126.1
C23 C22 H22 126.0
C21 C22 H22 126.0
Fe1 C22 H22 126.1
C22 C23 H23 125.7
C24 C23 H23 125.7
Fe1 C23 H23 126.6
C25 C24 H24 126.2
C23 C24 H24 126.2
Fe1 C24 H24 126.1
C24 C25 H25 125.6
C21 C25 H25 125.6
Fe1 C25 H25 125.4
C31 C32 H32 119.9
C33 C32 H32 119.9
C34 C33 H33 120.0
C32 C33 H33 120.0
C35 C34 H34 119.8
C33 C34 H34 119.8
C34 C35 H35 119.6
C36 C35 H35 119.6
C31 C36 H36 120.5
C35 C36 H36 120.5

loop_
_geom_bond_atom_site_label_1
_geom_bond_atom_site_label_2
_geom_bond_distance
Fe1 C11 2.055(3)
Fe1 C12 2.050(3)
Fe1 C13 2.031(3)
Fe1 C14 2.028(3)
Fe1 C15 2.036(3)
Fe1 C21 2.038(3)
Fe1 C22 2.046(3)
Fe1 C23 2.050(3)
Fe1 C24 2.041(3)
Fe1 C25 2.024(3)
N1 C1 1.310(4)
N1 C4 1.379(4)
N2 C1 1.378(3)
N2 C2 1.462(3)
N2 C3 1.384(4)
C1 C31 1.476(4)
C2 C11 1.501(4)
C3 C4 1.406(4)
C3 C8 1.386(4)
C4 C5 1.388(4)
C5 C6 1.358(5)
C6 C7 1.406(6)
C7 C8 1.390(5)
C11 C12 1.431(4)
C11 C15 1.424(4)
C12 C13 1.428(4)
C13 C14 1.422(5)
C14 C15 1.418(5)
C21 C22 1.423(5)
C21 C25 1.414(5)
C22 C23 1.407(5)
C23 C24 1.411(4)
C24 C25 1.407(5)
C31 C32 1.385(4)
C31 C36 1.396(4)
C32 C33 1.386(6)
C33 C34 1.373(8)
C34 C35 1.367(7)
C35 C36 1.397(5)
C2 H2A 0.9700
C2 H2B 0.9700
C5 H5 0.9300
C6 H6 0.9300
C7 H7 0.9300
C8 H8 0.9300
C12 H12 0.9300
C13 H13 0.9300
C14 H14 0.9300
C15 H15 0.9300
C21 H21 0.9300
C22 H22 0.9300
C23 H23 0.9300
C24 H24 0.9300
C25 H25 0.9300
C32 H32 0.9300
C33 H33 0.9300
C34 H34 0.9300
C35 H35 0.9300
C36 H36 0.9300

loop_
_geom_hbond_atom_site_label_D
_geom_hbond_atom_site_label_H
_geom_hbond_atom_site_label_A
_geom_hbond_site_symmetry_A
_geom_hbond_distance_DH
_geom_hbond_distance_HA
_geom_hbond_distance_DA
_geom_hbond_angle_DHA
_geom_hbond_publ_flag
C23 H23 N1 2_654 0.93 2.69 3.346(4) 128 yes
C24 H24 Cg 3_654 0.93 2.90 3.556(3) 129 yes

loop_
_geom_torsion_atom_site_label_1
_geom_torsion_atom_site_label_2
_geom_torsion_atom_site_label_3
_geom_torsion_atom_site_label_4
_geom_torsion
C4 N1 C1 N2 1.4(3)
C4 N1 C1 C31 -176.9(3)
C3 N2 C1 N1 -1.8(3)
C2 N2 C1 N1 -170.1(3)
C3 N2 C1 C31 176.5(2)
C2 N2 C1 C31 8.2(4)
C1 N2 C2 C11 93.8(3)
C3 N2 C2 C11 -72.6(3)
C1 N2 C3 C8 -177.3(3)
C2 N2 C3 C8 -8.3(5)
C1 N2 C3 C4 1.4(3)
C2 N2 C3 C4 170.4(2)
C1 N1 C4 C5 179.5(3)
C1 N1 C4 C3 -0.4(3)
N2 C3 C4 N1 -0.6(3)
C8 C3 C4 N1 178.2(3)
N2 C3 C4 C5 179.4(3)
C8 C3 C4 C5 -1.7(4)
N1 C4 C5 C6 -178.3(3)
C3 C4 C5 C6 1.6(4)
C4 C5 C6 C7 -1.3(5)
C5 C6 C7 C8 1.2(6)
N2 C3 C8 C7 180.0(3)
C4 C3 C8 C7 1.5(5)
C6 C7 C8 C3 -1.2(6)
N2 C2 C11 C15 156.6(3)
N2 C2 C11 C12 -22.7(4)
N2 C2 C11 Fe1 -114.2(3)
N1 C1 C31 C32 -127.7(3)
N2 C1 C31 C32 54.1(4)
N1 C1 C31 C36 49.9(4)
N2 C1 C31 C36 -128.2(3)
C36 C31 C32 C33 3.1(5)
C1 C31 C32 C33 -179.3(3)
C31 C32 C33 C34 -1.5(6)
C32 C33 C34 C35 -0.3(6)
C33 C34 C35 C36 0.4(6)
C32 C31 C36 C35 -2.9(4)
C1 C31 C36 C35 179.4(3)
C34 C35 C36 C31 1.2(5)
